data_4066043
loop_
_publ_author_name
'Dubarle Offner, Julien'
'Schnakenburg, Gregor'
'Rose-Munch, Fran\,coise'
'Rose, Eric'
'D\"otz, Karl Heinz'

_publ_section_title
;
 Dibenzo[f,h]quinoline Cr(CO)3Complexes: Synthesis by Chromium-Templated
 Benzannulation, Cyclomanganation, and Haptotropic Chromium Migration
;
_journal_issue 15
_journal_name_full Organometallics
_journal_page_first 3308
_journal_paper_doi 10.1021/om100258c
_journal_volume 29
_journal_year 2010
_chemical_formula_moiety 'C17 H7 Br Mn N O4'
_chemical_formula_sum 'C17 H7 Br Mn N O4'
_chemical_formula_weight 424.09
_space_group_IT_number 2
_symmetry_cell_setting triclinic
_symmetry_space_group_name_Hall '-P 1'
_symmetry_space_group_name_H-M 'P -1'
_atom_sites_solution_hydrogens geom
_atom_sites_solution_primary direct
_atom_sites_solution_secondary difmap
_cell_angle_alpha 92.791(4)
_cell_angle_beta 104.229(5)
_cell_angle_gamma 100.301(5)
_cell_formula_units_Z 2
_cell_length_a 6.4995(4)
_cell_length_b 10.8762(9)
_cell_length_c 11.2558(11)
_cell_measurement_reflns_used 13999
_cell_measurement_temperature 123(2)
_cell_measurement_theta_max 30.034
_cell_measurement_theta_min 0.998
_cell_volume 755.24(11)
_computing_cell_refinement 'HKL Scalepack (Otwinowski & Minor 1997)'
_computing_data_collection 'HKL Denzo and Scalepack (Otwinowski & Minor 1997)'
_computing_data_reduction 'HKL Denzo and Scalepack (Otwinowski & Minor 1997)'
_computing_molecular_graphics 'DIAMOND (Brandenburg, 1999)'
_computing_publication_material 'SHELXL97 (Sheldrick, 1997)'
_computing_structure_refinement 'SHELXL-97 (Sheldrick, 1997)'
_computing_structure_solution 'SHELXS-97 (Sheldrick, 1990)'
_diffrn_ambient_temperature 123(2)
_diffrn_detector_area_resol_mean 9
_diffrn_measured_fraction_theta_full 0.969
_diffrn_measured_fraction_theta_max 0.969
_diffrn_measurement_device '95mm CCD camera on \k-goniostat'
_diffrn_measurement_device_type 'Nonius KappaCCD'
_diffrn_measurement_method CCD
_diffrn_radiation_monochromator 'horizonally mounted graphite crystal'
_diffrn_radiation_type 'Mo K\a'
_diffrn_radiation_wavelength 0.71073
_diffrn_reflns_av_R_equivalents 0.0434
_diffrn_reflns_av_sigmaI/netI 0.0540
_diffrn_reflns_limit_h_max 8
_diffrn_reflns_limit_h_min -8
_diffrn_reflns_limit_k_max 14
_diffrn_reflns_limit_k_min -14
_diffrn_reflns_limit_l_max 15
_diffrn_reflns_limit_l_min -13
_diffrn_reflns_number 8727
_diffrn_reflns_theta_full 28.99
_diffrn_reflns_theta_max 28.99
_diffrn_reflns_theta_min 2.81
_exptl_absorpt_coefficient_mu 3.540
_exptl_absorpt_correction_T_max 0.57818
_exptl_absorpt_correction_T_min 0.48422
_exptl_absorpt_correction_type multi-scan
_exptl_absorpt_process_details
;
R.H. Blessing, Acta Cryst. (1995), A51, 33-38
;
_exptl_crystal_colour 'light yellowish'
_exptl_crystal_density_diffrn 1.865
_exptl_crystal_density_method 'not measured'
_exptl_crystal_description plate
_exptl_crystal_F_000 416
_exptl_crystal_size_max 0.48
_exptl_crystal_size_mid 0.16
_exptl_crystal_size_min 0.08
_refine_diff_density_max 1.646
_refine_diff_density_min -0.465
_refine_diff_density_rms 0.100
_refine_ls_extinction_method none
_refine_ls_goodness_of_fit_ref 1.026
_refine_ls_hydrogen_treatment constr
_refine_ls_matrix_type full
_refine_ls_number_parameters 217
_refine_ls_number_reflns 3881
_refine_ls_number_restraints 0
_refine_ls_restrained_S_all 1.026
_refine_ls_R_factor_all 0.0548
_refine_ls_R_factor_gt 0.0370
_refine_ls_shift/su_max 0.001
_refine_ls_shift/su_mean 0.000
_refine_ls_structure_factor_coef Fsqd
_refine_ls_weighting_details 'calc w=1/[\s^2^(Fo^2^)+(0.0535P)^2^+0.0000P] where P=(Fo^2^+2Fc^2^)/3'
_refine_ls_weighting_scheme calc
_refine_ls_wR_factor_gt 0.0945
_refine_ls_wR_factor_ref 0.1005
_reflns_number_gt 2951
_reflns_number_total 3881
_reflns_threshold_expression >2sigma(I)
_cod_data_source_file om100258c_si_001.cif
_cod_data_source_block GDOE020
_cod_depositor_comments
;
The following automatic conversions were performed:

'_exptl_absorpt_correction_type' value 'Multi-Scan' changed to
'multi-scan' according to
/home/saulius/struct/CIF-dictionaries/cif_core.dic dictionary named
'cif_core.dic' version 2.4.1 from 2010-06-29.

Automatic conversion script
Id: cif_fix_values 1715 2011-07-08 13:25:40Z adriana 
;
_cod_database_code 4066043

loop_
_symmetry_equiv_pos_as_xyz
'x, y, z'
'-x, -y, -z'

loop_
_atom_site_label
_atom_site_type_symbol
_atom_site_fract_x
_atom_site_fract_y
_atom_site_fract_z
_atom_site_U_iso_or_equiv
_atom_site_adp_type
_atom_site_occupancy
_atom_site_symmetry_multiplicity
_atom_site_calc_flag
_atom_site_refinement_flags
C1 C -0.2739(4) 0.2290(3) 0.1315(3) 0.0267(6) Uani 1 1 d .
H1 H -0.3615 0.1473 0.1199 0.032 Uiso 1 1 calc R
C2 C -0.3653(4) 0.3267(3) 0.0787(3) 0.0296(7) Uani 1 1 d .
H2 H -0.5116 0.3105 0.0312 0.035 Uiso 1 1 calc R
C3 C -0.2448(4) 0.4451(3) 0.0954(3) 0.0284(7) Uani 1 1 d .
H3 H -0.3072 0.5124 0.0616 0.034 Uiso 1 1 calc R
C3A C -0.0253(4) 0.4669(3) 0.1636(3) 0.0230(6) Uani 1 1 d .
C4 C 0.1220(4) 0.5852(3) 0.1888(3) 0.0243(6) Uani 1 1 d .
C5 C 0.3301(4) 0.5990(3) 0.2545(3) 0.0242(6) Uani 1 1 d .
H5 H 0.4215 0.6798 0.2688 0.029 Uiso 1 1 calc R
C5A C 0.4157(4) 0.4934(3) 0.3030(3) 0.0227(6) Uani 1 1 d .
C6 C 0.6301(4) 0.5019(3) 0.3708(3) 0.0268(6) Uani 1 1 d .
H6 H 0.7286 0.5803 0.3866 0.032 Uiso 1 1 calc R
C7 C 0.6975(4) 0.3951(3) 0.4149(3) 0.0280(6) Uani 1 1 d .
H7 H 0.8431 0.4013 0.4611 0.034 Uiso 1 1 calc R
C8 C 0.5555(4) 0.2776(3) 0.3928(3) 0.0244(6) Uani 1 1 d .
H8 H 0.6071 0.2064 0.4251 0.029 Uiso 1 1 calc R
C9 C 0.3412(4) 0.2632(3) 0.3248(3) 0.0216(6) Uani 1 1 d .
C9A C 0.2750(4) 0.3746(3) 0.2813(3) 0.0204(5) Uani 1 1 d .
C9B C 0.0550(4) 0.3634(2) 0.2130(3) 0.0200(5) Uani 1 1 d .
C10 C -0.1581(5) -0.0122(3) 0.2387(3) 0.0269(6) Uani 1 1 d .
C11 C 0.2578(4) 0.0017(3) 0.3451(3) 0.0244(6) Uani 1 1 d .
C12 C 0.0617(4) 0.1567(3) 0.4340(3) 0.0259(6) Uani 1 1 d .
C13 C 0.1752(4) 0.0820(2) 0.1368(3) 0.0221(6) Uani 1 1 d .
Br Br 0.01765(5) 0.72848(3) 0.12717(3) 0.03314(12) Uani 1 1 d .
Mn Mn 0.09002(6) 0.10975(4) 0.27851(4) 0.02079(12) Uani 1 1 d .
N N -0.0690(3) 0.2457(2) 0.1976(2) 0.0222(5) Uani 1 1 d .
O1 O -0.3134(3) -0.0888(2) 0.2144(2) 0.0328(5) Uani 1 1 d .
O2 O 0.3680(3) -0.06640(19) 0.3839(2) 0.0328(5) Uani 1 1 d .
O3 O 0.0580(3) 0.1860(2) 0.5316(2) 0.0338(5) Uani 1 1 d .
O4 O 0.2388(3) 0.0643(2) 0.0527(2) 0.0311(5) Uani 1 1 d .

loop_
_atom_site_aniso_label
_atom_site_aniso_U_11
_atom_site_aniso_U_22
_atom_site_aniso_U_33
_atom_site_aniso_U_23
_atom_site_aniso_U_13
_atom_site_aniso_U_12
C1 0.0222(13) 0.0251(15) 0.0330(18) 0.0060(13) 0.0075(12) 0.0035(11)
C2 0.0194(12) 0.0342(17) 0.0355(18) 0.0099(14) 0.0041(12) 0.0088(12)
C3 0.0288(14) 0.0266(15) 0.0332(18) 0.0096(13) 0.0081(13) 0.0123(12)
C3A 0.0266(13) 0.0219(14) 0.0230(15) 0.0052(11) 0.0095(11) 0.0063(11)
C4 0.0324(14) 0.0173(13) 0.0277(16) 0.0068(11) 0.0110(12) 0.0112(11)
C5 0.0300(13) 0.0192(14) 0.0247(16) 0.0034(11) 0.0097(12) 0.0039(11)
C5A 0.0260(13) 0.0208(14) 0.0226(15) 0.0023(11) 0.0097(11) 0.0029(11)
C6 0.0235(13) 0.0242(15) 0.0299(17) -0.0007(12) 0.0068(12) -0.0020(11)
C7 0.0193(12) 0.0310(15) 0.0323(17) 0.0028(13) 0.0037(12) 0.0050(11)
C8 0.0236(13) 0.0244(14) 0.0263(16) 0.0045(12) 0.0068(11) 0.0067(11)
C9 0.0214(12) 0.0223(14) 0.0225(15) 0.0049(11) 0.0087(11) 0.0031(10)
C9A 0.0214(12) 0.0215(13) 0.0200(14) 0.0030(11) 0.0085(10) 0.0043(10)
C9B 0.0217(12) 0.0192(13) 0.0221(15) 0.0036(11) 0.0100(11) 0.0055(10)
C10 0.0284(14) 0.0272(15) 0.0301(17) 0.0083(13) 0.0111(12) 0.0115(12)
C11 0.0262(13) 0.0222(14) 0.0234(15) 0.0025(12) 0.0062(11) 0.0010(11)
C12 0.0240(13) 0.0210(14) 0.0343(18) 0.0076(13) 0.0085(12) 0.0064(11)
C13 0.0173(11) 0.0181(13) 0.0272(16) 0.0032(11) 0.0006(11) 0.0004(10)
Br 0.04057(19) 0.02058(17) 0.0384(2) 0.00595(13) 0.00549(14) 0.01211(13)
Mn 0.0195(2) 0.0190(2) 0.0243(3) 0.00589(17) 0.00577(17) 0.00378(16)
N 0.0197(10) 0.0205(12) 0.0270(14) 0.0072(10) 0.0067(9) 0.0034(9)
O1 0.0257(10) 0.0264(11) 0.0441(14) 0.0039(10) 0.0107(9) -0.0033(9)
O2 0.0329(11) 0.0294(11) 0.0354(13) 0.0073(10) 0.0020(9) 0.0127(9)
O3 0.0378(11) 0.0359(13) 0.0294(13) 0.0047(10) 0.0127(10) 0.0058(10)
O4 0.0256(10) 0.0389(13) 0.0272(12) 0.0006(10) 0.0088(9) -0.0001(9)

loop_
_atom_type_symbol
_atom_type_description
_atom_type_scat_dispersion_real
_atom_type_scat_dispersion_imag
_atom_type_scat_source
C C 0.0033 0.0016 'International Tables Vol C Tables 4.2.6.8 and 6.1.1.4'
H H 0.0000 0.0000 'International Tables Vol C Tables 4.2.6.8 and 6.1.1.4'
Br Br -0.2901 2.4595 'International Tables Vol C Tables 4.2.6.8 and 6.1.1.4'
Mn Mn 0.3368 0.7283 'International Tables Vol C Tables 4.2.6.8 and 6.1.1.4'
N N 0.0061 0.0033 'International Tables Vol C Tables 4.2.6.8 and 6.1.1.4'
O O 0.0106 0.0060 'International Tables Vol C Tables 4.2.6.8 and 6.1.1.4'

loop_
_geom_angle_atom_site_label_1
_geom_angle_atom_site_label_2
_geom_angle_atom_site_label_3
_geom_angle
N C1 C2 122.7(3)
N C1 H1 118.6
C2 C1 H1 118.6
C3 C2 C1 120.0(2)
C3 C2 H2 120.0
C1 C2 H2 120.0
C2 C3 C3A 119.2(2)
C2 C3 H3 120.4
C3A C3 H3 120.4
C9B C3A C3 117.3(2)
C9B C3A C4 116.7(2)
C3 C3A C4 126.0(2)
C5 C4 C3A 122.8(2)
C5 C4 Br 119.2(2)
C3A C4 Br 118.09(19)
C4 C5 C5A 121.0(2)
C4 C5 H5 119.5
C5A C5 H5 119.5
C6 C5A C9A 118.3(2)
C6 C5A C5 123.5(2)
C9A C5A C5 118.2(2)
C7 C6 C5A 119.4(3)
C7 C6 H6 120.3
C5A C6 H6 120.3
C6 C7 C8 121.6(2)
C6 C7 H7 119.2
C8 C7 H7 119.2
C9 C8 C7 121.4(2)
C9 C8 H8 119.3
C7 C8 H8 119.3
C8 C9 C9A 116.0(2)
C8 C9 Mn 132.0(2)
C9A C9 Mn 111.98(18)
C5A C9A C9 123.2(2)
C5A C9A C9B 119.5(2)
C9 C9A C9B 117.3(2)
N C9B C3A 122.8(2)
N C9B C9A 115.4(2)
C3A C9B C9A 121.8(2)
O1 C10 Mn 179.7(3)
O2 C11 Mn 177.5(3)
O3 C12 Mn 175.7(2)
O4 C13 Mn 176.3(2)
C11 Mn C10 93.01(12)
C11 Mn C13 86.85(12)
C10 Mn C13 97.06(13)
C11 Mn C12 89.69(13)
C10 Mn C12 94.39(13)
C13 Mn C12 168.20(12)
C11 Mn C9 93.78(11)
C10 Mn C9 172.27(11)
C13 Mn C9 87.00(11)
C12 Mn C9 81.97(12)
C11 Mn N 173.08(11)
C10 Mn N 93.11(10)
C13 Mn N 89.18(11)
C12 Mn N 93.07(11)
C9 Mn N 80.34(9)
C1 N C9B 117.9(2)
C1 N Mn 127.06(19)
C9B N Mn 114.99(16)

loop_
_geom_bond_atom_site_label_1
_geom_bond_atom_site_label_2
_geom_bond_distance
C1 N 1.331(3)
C1 C2 1.395(4)
C1 H1 0.9500
C2 C3 1.360(4)
C2 H2 0.9500
C3 C3A 1.415(4)
C3 H3 0.9500
C3A C9B 1.406(4)
C3A C4 1.430(4)
C4 C5 1.351(4)
C4 Br 1.903(3)
C5 C5A 1.438(4)
C5 H5 0.9500
C5A C6 1.399(4)
C5A C9A 1.415(4)
C6 C7 1.385(4)
C6 H6 0.9500
C7 C8 1.408(4)
C7 H7 0.9500
C8 C9 1.392(4)
C8 H8 0.9500
C9 C9A 1.425(4)
C9 Mn 2.061(3)
C9A C9B 1.428(4)
C9B N 1.364(3)
C10 O1 1.153(3)
C10 Mn 1.839(3)
C11 O2 1.149(3)
C11 Mn 1.810(3)
C12 O3 1.136(4)
C12 Mn 1.860(4)
C13 O4 1.142(4)
C13 Mn 1.841(3)
Mn N 2.073(2)

loop_
_geom_torsion_atom_site_label_1
_geom_torsion_atom_site_label_2
_geom_torsion_atom_site_label_3
_geom_torsion_atom_site_label_4
_geom_torsion
N C1 C2 C3 -1.0(5)
C1 C2 C3 C3A 1.7(5)
C2 C3 C3A C9B -1.3(4)
C2 C3 C3A C4 179.9(3)
C9B C3A C4 C5 1.4(4)
C3 C3A C4 C5 -179.8(3)
C9B C3A C4 Br -178.4(2)
C3 C3A C4 Br 0.4(4)
C3A C4 C5 C5A 0.1(5)
Br C4 C5 C5A 179.9(2)
C4 C5 C5A C6 179.5(3)
C4 C5 C5A C9A -0.7(4)
C9A C5A C6 C7 -0.3(4)
C5 C5A C6 C7 179.4(3)
C5A C6 C7 C8 0.2(5)
C6 C7 C8 C9 0.5(5)
C7 C8 C9 C9A -1.0(4)
C7 C8 C9 Mn -178.3(2)
C6 C5A C9A C9 -0.2(4)
C5 C5A C9A C9 -179.9(3)
C6 C5A C9A C9B 179.6(3)
C5 C5A C9A C9B -0.2(4)
C8 C9 C9A C5A 0.8(4)
Mn C9 C9A C5A 178.7(2)
C8 C9 C9A C9B -178.9(3)
Mn C9 C9A C9B -1.1(3)
C3 C3A C9B N 0.0(4)
C4 C3A C9B N 179.0(3)
C3 C3A C9B C9A 178.8(3)
C4 C3A C9B C9A -2.3(4)
C5A C9A C9B N -179.4(3)
C9 C9A C9B N 0.3(4)
C5A C9A C9B C3A 1.7(4)
C9 C9A C9B C3A -178.5(3)
O2 C11 Mn C10 114(6)
O2 C11 Mn C13 17(6)
O2 C11 Mn C12 -151(6)
O2 C11 Mn C9 -69(6)
O2 C11 Mn N -38(7)
O1 C10 Mn C11 49(58)
O1 C10 Mn C13 137(57)
O1 C10 Mn C12 -41(58)
O1 C10 Mn C9 -102(57)
O1 C10 Mn N -134(57)
O4 C13 Mn C11 -35(4)
O4 C13 Mn C10 -127(4)
O4 C13 Mn C12 38(4)
O4 C13 Mn C9 59(4)
O4 C13 Mn N 140(4)
O3 C12 Mn C11 47(3)
O3 C12 Mn C10 140(3)
O3 C12 Mn C13 -25(4)
O3 C12 Mn C9 -46(3)
O3 C12 Mn N -126(3)
C8 C9 Mn C11 -5.2(3)
C9A C9 Mn C11 177.4(2)
C8 C9 Mn C10 146.2(8)
C9A C9 Mn C10 -31.2(10)
C8 C9 Mn C13 -91.9(3)
C9A C9 Mn C13 90.7(2)
C8 C9 Mn C12 83.9(3)
C9A C9 Mn C12 -93.5(2)
C8 C9 Mn N 178.5(3)
C9A C9 Mn N 1.0(2)
C2 C1 N C9B -0.3(4)
C2 C1 N Mn -178.8(2)
C3A C9B N C1 0.7(4)
C9A C9B N C1 -178.1(3)
C3A C9B N Mn 179.4(2)
C9A C9B N Mn 0.6(3)
C11 Mn N C1 145.5(9)
C10 Mn N C1 -6.5(3)
C13 Mn N C1 90.5(3)
C12 Mn N C1 -101.1(3)
C9 Mn N C1 177.6(3)
C11 Mn N C9B -33.0(11)
C10 Mn N C9B 175.0(2)
C13 Mn N C9B -88.0(2)
C12 Mn N C9B 80.4(2)
C9 Mn N C9B -0.9(2)
